data_4111276
loop_
_publ_author_name
'Cheol-Kyu Jung'
'Michael J. Krische'

_publ_section_title
;
 Asymmetric Induction in Hydrogen-Mediated Reductive Aldol Additions to
 \a-Amino Aldehydes Catalyzed by Rhodium: Selective Formation of
 syn-Stereotriads Directed by Intramolecular Hydrogen-Bonding
;
_journal_name_full 'Journal of the American Chemical Society'
_journal_page_first 17051
_journal_page_last 17056
_journal_paper_doi 10.1021/ja066198q
_journal_volume 128
_journal_year 2006
_chemical_formula_sum 'C23 H33 N3 O9'
_chemical_formula_weight 495.52
_chemical_name_systematic
; 
 ? 
;
_space_group_IT_number 5
_symmetry_cell_setting monoclinic
_symmetry_space_group_name_Hall 'C 2y'
_symmetry_space_group_name_H-M 'C 1 2 1'
_atom_sites_solution_hydrogens geom
_atom_sites_solution_primary direct
_atom_sites_solution_secondary difmap
_audit_creation_method SHELXL-97
_cell_angle_alpha 90.00
_cell_angle_beta 120.152(2)
_cell_angle_gamma 90.00
_cell_formula_units_Z 4
_cell_length_a 25.8069(5)
_cell_length_b 6.0191(2)
_cell_length_c 19.5710(5)
_cell_measurement_reflns_used 2947
_cell_measurement_temperature 153(2)
_cell_measurement_theta_max 27.5
_cell_measurement_theta_min 1
_cell_volume 2628.72(13)
_computing_cell_refinement 'Collect software, Nonius B.V. 1998'
_computing_data_collection 'Collect software, Nonius B.V. 1998'
_computing_data_reduction
;
DENZO and Scalepack (Otwinoski and Minor, 1997)
;
_computing_molecular_graphics 'XP SHELXTL/PC, Siemens Analytical'
_computing_structure_refinement 'XL SHELXTL/PC, Siemens Analytical'
_computing_structure_solution
;

SIR97 - Altomare A., Burla M.C., Camalli M., Cascarano G.L., Giacovazzo C., 
Guagliardi A., Moliterni A.G.G., Polidori G.,Spagna R.
;
_diffrn_ambient_temperature 153(2)
_diffrn_measured_fraction_theta_full 0.996
_diffrn_measured_fraction_theta_max 0.996
_diffrn_measurement_device_type 'Nonius Kappa CCD'
_diffrn_measurement_method '\w and \f scans'
_diffrn_radiation_monochromator graphite
_diffrn_radiation_source 'fine-focus sealed tube'
_diffrn_radiation_type MoK\a
_diffrn_radiation_wavelength 0.71073
_diffrn_reflns_av_R_equivalents 0.0306
_diffrn_reflns_av_sigmaI/netI 0.0482
_diffrn_reflns_limit_h_max 33
_diffrn_reflns_limit_h_min -33
_diffrn_reflns_limit_k_max 7
_diffrn_reflns_limit_k_min -7
_diffrn_reflns_limit_l_max 25
_diffrn_reflns_limit_l_min -25
_diffrn_reflns_number 5866
_diffrn_reflns_theta_full 27.48
_diffrn_reflns_theta_max 27.48
_diffrn_reflns_theta_min 1.60
_exptl_absorpt_coefficient_mu 0.097
_exptl_absorpt_correction_type none
_exptl_crystal_colour colorless
_exptl_crystal_density_diffrn 1.252
_exptl_crystal_description prisms
_exptl_crystal_F_000 1056
_exptl_crystal_size_max 0.30
_exptl_crystal_size_mid 0.19
_exptl_crystal_size_min 0.16
_refine_diff_density_max 0.167
_refine_diff_density_min -0.169
_refine_diff_density_rms 0.039
_refine_ls_abs_structure_details 'Flack H D (1983), Acta Cryst. A39, 876-881'
_refine_ls_extinction_coef 0.0053(7)
_refine_ls_extinction_expression Fc^*^=kFc[1+0.001xFc^2^\l^3^/sin(2\q)]^-1/4^
_refine_ls_extinction_method SHELXL
_refine_ls_goodness_of_fit_ref 1.018
_refine_ls_hydrogen_treatment constr
_refine_ls_matrix_type full
_refine_ls_number_parameters 319
_refine_ls_number_reflns 3294
_refine_ls_number_restraints 1
_refine_ls_restrained_S_all 1.018
_refine_ls_R_factor_all 0.0579
_refine_ls_R_factor_gt 0.0384
_refine_ls_shift/su_max 0.114
_refine_ls_shift/su_mean 0.002
_refine_ls_structure_factor_coef Fsqd
_refine_ls_weighting_details 'calc w=1/[\s^2^(Fo^2^)+(0.0454P)^2^+0.5735P] where P=(Fo^2^+2Fc^2^)/3'
_refine_ls_weighting_scheme calc
_refine_ls_wR_factor_gt 0.0872
_refine_ls_wR_factor_ref 0.0947
_reflns_number_gt 2561
_reflns_number_total 3294
_reflns_threshold_expression >2sigma(I)
_cod_data_source_file ja066198qrom20060825_035740.cif
_cod_data_source_block meleumvk
_cod_original_cell_volume 2628.72(12)
_cod_database_code 4111276

loop_
_symmetry_equiv_pos_as_xyz
'x, y, z'
'-x, y, -z'
'x+1/2, y+1/2, z'
'-x+1/2, y+1/2, -z'

loop_
_atom_site_label
_atom_site_type_symbol
_atom_site_fract_x
_atom_site_fract_y
_atom_site_fract_z
_atom_site_U_iso_or_equiv
_atom_site_adp_type
_atom_site_occupancy
_atom_site_symmetry_multiplicity
_atom_site_calc_flag
_atom_site_refinement_flags
O1 O 0.63412(7) 0.8692(3) 0.71638(9) 0.0364(4) Uani 1 1 d .
O2 O 0.54370(7) 0.5704(3) 0.86271(9) 0.0341(4) Uani 1 1 d .
O3 O 0.61691(8) 0.8171(3) 0.93834(9) 0.0393(5) Uani 1 1 d .
O4 O 0.45438(7) 0.7233(3) 0.60320(8) 0.0293(4) Uani 1 1 d .
O5 O 0.44402(8) 1.0324(4) 0.53172(10) 0.0487(5) Uani 1 1 d .
O6 O 0.25658(9) 1.1102(4) 0.27701(11) 0.0476(5) Uani 1 1 d .
O7 O 0.21323(8) 0.8033(4) 0.21728(9) 0.0477(5) Uani 1 1 d .
O8 O 0.21363(8) 0.2303(4) 0.39724(10) 0.0489(5) Uani 1 1 d .
O9 O 0.29503(8) 0.1844(3) 0.50938(11) 0.0425(5) Uani 1 1 d .
N1 N 0.55843(8) 0.8853(3) 0.80972(10) 0.0267(4) Uani 1 1 d .
N2 N 0.24781(9) 0.9104(4) 0.27629(12) 0.0357(5) Uani 1 1 d .
N3 N 0.26431(9) 0.2865(4) 0.44777(12) 0.0339(5) Uani 1 1 d .
C1 C 0.66731(11) 0.5483(6) 0.79764(15) 0.0467(7) Uani 1 1 d .
H1A H 0.7066 0.6204 0.8205 0.070 Uiso 1 1 calc R
H1B H 0.6686 0.4047 0.7750 0.070 Uiso 1 1 calc R
H1C H 0.6571 0.5250 0.8390 0.070 Uiso 1 1 calc R
C2 C 0.62079(11) 0.6935(5) 0.73403(13) 0.0324(6) Uani 1 1 d .
C3 C 0.55668(10) 0.6055(4) 0.68847(13) 0.0300(5) Uani 1 1 d .
H3A H 0.5506 0.4967 0.7225 0.036 Uiso 1 1 calc R
C4 C 0.55024(12) 0.4831(5) 0.61545(15) 0.0432(7) Uani 1 1 d .
H4A H 0.5094 0.4244 0.5842 0.065 Uiso 1 1 calc R
H4B H 0.5790 0.3603 0.6326 0.065 Uiso 1 1 calc R
H4C H 0.5581 0.5869 0.5832 0.065 Uiso 1 1 calc R
C5 C 0.51247(10) 0.7966(4) 0.66777(12) 0.0263(5) Uani 1 1 d .
H5A H 0.5266 0.9296 0.6511 0.032 Uiso 1 1 calc R
C6 C 0.50119(10) 0.8588(4) 0.73547(12) 0.0273(5) Uani 1 1 d .
H6A H 0.4796 0.7314 0.7428 0.033 Uiso 1 1 calc R
C7 C 0.46060(10) 1.0627(4) 0.71458(13) 0.0322(5) Uani 1 1 d .
H7A H 0.4234 1.0327 0.6640 0.039 Uiso 1 1 calc R
H7B H 0.4810 1.1893 0.7056 0.039 Uiso 1 1 calc R
C8 C 0.44314(11) 1.1343(4) 0.77541(15) 0.0368(6) Uani 1 1 d .
H8A H 0.4802 1.1837 0.8243 0.044 Uiso 1 1 calc R
C9 C 0.40072(13) 1.3326(5) 0.74218(19) 0.0520(8) Uani 1 1 d .
H9A H 0.3892 1.3806 0.7805 0.078 Uiso 1 1 calc R
H9B H 0.3648 1.2895 0.6928 0.078 Uiso 1 1 calc R
H9C H 0.4209 1.4550 0.7319 0.078 Uiso 1 1 calc R
C10 C 0.41508(13) 0.9474(5) 0.79765(16) 0.0456(7) Uani 1 1 d .
H10A H 0.4048 1.0012 0.8366 0.068 Uiso 1 1 calc R
H10B H 0.4436 0.8242 0.8203 0.068 Uiso 1 1 calc R
H10C H 0.3787 0.8958 0.7504 0.068 Uiso 1 1 calc R
C12 C 0.59231(10) 1.0908(4) 0.82243(13) 0.0318(5) Uani 1 1 d .
H12A H 0.5771 1.2051 0.8435 0.048 Uiso 1 1 calc R
H12B H 0.5878 1.1416 0.7721 0.048 Uiso 1 1 calc R
H12C H 0.6348 1.0636 0.8602 0.048 Uiso 1 1 calc R
C13 C 0.57065(11) 0.7428(4) 0.87037(13) 0.0281(5) Uani 1 1 d .
C14 C 0.63826(13) 0.6923(5) 1.01258(13) 0.0416(7) Uani 1 1 d .
C15 C 0.58818(16) 0.6633(8) 1.03046(17) 0.0725(11) Uani 1 1 d .
H15A H 0.5578 0.5633 0.9914 0.109 Uiso 1 1 calc R
H15B H 0.5700 0.8080 1.0282 0.109 Uiso 1 1 calc R
H15C H 0.6043 0.5996 1.0834 0.109 Uiso 1 1 calc R
C16 C 0.66441(17) 0.4736(6) 1.00891(18) 0.0686(10) Uani 1 1 d .
H16A H 0.6967 0.4985 0.9972 0.103 Uiso 1 1 calc R
H16B H 0.6332 0.3817 0.9673 0.103 Uiso 1 1 calc R
H16C H 0.6805 0.3975 1.0599 0.103 Uiso 1 1 calc R
C17 C 0.68533(17) 0.8463(6) 1.07267(15) 0.0752(12) Uani 1 1 d .
H17A H 0.7178 0.8646 1.0609 0.113 Uiso 1 1 calc R
H17B H 0.7015 0.7830 1.1257 0.113 Uiso 1 1 calc R
H17C H 0.6673 0.9913 1.0704 0.113 Uiso 1 1 calc R
C18 C 0.42546(10) 0.8579(4) 0.53999(13) 0.0306(5) Uani 1 1 d .
C19 C 0.36684(10) 0.7614(4) 0.48034(12) 0.0263(5) Uani 1 1 d .
C20 C 0.33448(10) 0.8770(4) 0.40958(12) 0.0277(5) Uani 1 1 d .
H20A H 0.3490 1.0137 0.4015 0.033 Uiso 1 1 calc R
C21 C 0.28098(10) 0.7892(4) 0.35151(12) 0.0279(5) Uani 1 1 d .
C22 C 0.25732(10) 0.5938(5) 0.36063(13) 0.0299(5) Uani 1 1 d .
H22A H 0.2208 0.5344 0.3194 0.036 Uiso 1 1 calc R
C23 C 0.28949(10) 0.4885(4) 0.43307(13) 0.0283(5) Uani 1 1 d .
C24 C 0.34408(10) 0.5659(4) 0.49276(12) 0.0272(5) Uani 1 1 d .
H24A H 0.3656 0.4872 0.5412 0.033 Uiso 1 1 calc R

loop_
_atom_site_aniso_label
_atom_site_aniso_U_11
_atom_site_aniso_U_22
_atom_site_aniso_U_33
_atom_site_aniso_U_23
_atom_site_aniso_U_13
_atom_site_aniso_U_12
O1 0.0318(9) 0.0429(11) 0.0356(9) 0.0035(9) 0.0177(8) -0.0053(9)
O2 0.0372(10) 0.0284(9) 0.0292(8) 0.0030(8) 0.0111(8) -0.0055(8)
O3 0.0431(11) 0.0364(10) 0.0196(8) 0.0022(8) 0.0016(8) -0.0106(9)
O4 0.0244(8) 0.0337(9) 0.0200(7) 0.0026(7) 0.0040(7) -0.0066(8)
O5 0.0419(11) 0.0477(12) 0.0346(9) 0.0126(9) 0.0030(9) -0.0162(10)
O6 0.0503(12) 0.0488(13) 0.0376(10) 0.0126(9) 0.0174(9) 0.0162(10)
O7 0.0322(10) 0.0770(15) 0.0233(8) 0.0029(10) 0.0060(8) -0.0013(10)
O8 0.0372(11) 0.0615(13) 0.0435(10) -0.0094(11) 0.0169(9) -0.0219(11)
O9 0.0423(11) 0.0393(11) 0.0460(10) 0.0067(10) 0.0222(9) -0.0025(9)
N1 0.0245(10) 0.0266(10) 0.0220(9) 0.0012(8) 0.0065(8) -0.0047(9)
N2 0.0282(11) 0.0508(15) 0.0264(11) 0.0049(11) 0.0125(10) 0.0081(11)
N3 0.0304(12) 0.0392(12) 0.0361(11) -0.0083(11) 0.0196(10) -0.0050(10)
C1 0.0268(14) 0.0553(19) 0.0484(16) 0.0131(15) 0.0118(13) 0.0003(14)
C2 0.0288(13) 0.0422(15) 0.0287(12) 0.0003(12) 0.0163(11) -0.0008(12)
C3 0.0289(12) 0.0334(13) 0.0266(11) 0.0015(11) 0.0133(10) -0.0009(11)
C4 0.0428(16) 0.0482(17) 0.0388(14) -0.0071(14) 0.0207(13) -0.0023(14)
C5 0.0207(11) 0.0300(12) 0.0218(11) 0.0018(10) 0.0058(9) -0.0067(10)
C6 0.0228(11) 0.0306(12) 0.0229(11) 0.0018(10) 0.0073(9) -0.0036(11)
C7 0.0259(12) 0.0345(14) 0.0312(12) 0.0006(11) 0.0105(10) 0.0000(11)
C8 0.0291(13) 0.0383(15) 0.0403(14) -0.0068(12) 0.0155(12) -0.0031(12)
C9 0.0423(16) 0.0358(16) 0.085(2) -0.0073(16) 0.0377(16) -0.0029(14)
C10 0.0456(16) 0.0480(17) 0.0513(17) 0.0054(14) 0.0305(15) 0.0056(14)
C12 0.0307(13) 0.0296(13) 0.0283(12) -0.0013(11) 0.0098(11) -0.0064(11)
C13 0.0273(12) 0.0297(13) 0.0237(12) -0.0007(11) 0.0101(10) 0.0013(11)
C14 0.0537(18) 0.0386(15) 0.0187(11) 0.0050(12) 0.0080(12) -0.0054(14)
C15 0.083(2) 0.103(3) 0.0381(16) 0.002(2) 0.0353(18) -0.003(2)
C16 0.085(3) 0.062(2) 0.0359(16) 0.0116(16) 0.0135(17) 0.029(2)
C17 0.087(3) 0.068(2) 0.0243(14) 0.0043(16) -0.0057(16) -0.033(2)
C18 0.0292(13) 0.0348(14) 0.0242(12) 0.0015(11) 0.0107(10) -0.0023(12)
C19 0.0247(12) 0.0322(13) 0.0213(11) -0.0011(10) 0.0111(10) 0.0002(10)
C20 0.0272(12) 0.0321(12) 0.0263(11) 0.0000(11) 0.0152(10) 0.0020(11)
C21 0.0228(12) 0.0384(14) 0.0205(11) 0.0017(10) 0.0093(10) 0.0066(11)
C22 0.0214(11) 0.0419(14) 0.0238(11) -0.0031(11) 0.0093(10) 0.0014(11)
C23 0.0252(12) 0.0324(13) 0.0302(12) -0.0030(11) 0.0159(11) -0.0018(11)
C24 0.0247(12) 0.0337(14) 0.0229(11) 0.0024(11) 0.0118(10) 0.0027(11)

loop_
_atom_type_symbol
_atom_type_description
_atom_type_scat_dispersion_real
_atom_type_scat_dispersion_imag
_atom_type_scat_source
C C 0.0033 0.0016 'International Tables Vol C Tables 4.2.6.8 and 6.1.1.4'
H H 0.0000 0.0000 'International Tables Vol C Tables 4.2.6.8 and 6.1.1.4'
N N 0.0061 0.0033 'International Tables Vol C Tables 4.2.6.8 and 6.1.1.4'
O O 0.0106 0.0060 'International Tables Vol C Tables 4.2.6.8 and 6.1.1.4'

loop_
_geom_angle_atom_site_label_1
_geom_angle_atom_site_label_2
_geom_angle_atom_site_label_3
_geom_angle
C13 O3 C14 120.85(19)
C18 O4 C5 117.82(18)
C13 N1 C12 121.72(18)
C13 N1 C6 117.97(19)
C12 N1 C6 118.55(19)
O6 N2 O7 124.7(2)
O6 N2 C21 117.7(2)
O7 N2 C21 117.6(2)
O9 N3 O8 123.8(2)
O9 N3 C23 118.4(2)
O8 N3 C23 117.8(2)
C2 C1 H1A 109.5
C2 C1 H1B 109.5
H1A C1 H1B 109.5
C2 C1 H1C 109.5
H1A C1 H1C 109.5
H1B C1 H1C 109.5
O1 C2 C1 121.3(2)
O1 C2 C3 121.0(2)
C1 C2 C3 117.6(2)
C5 C3 C2 109.9(2)
C5 C3 C4 113.36(19)
C2 C3 C4 106.75(19)
C5 C3 H3A 108.9
C2 C3 H3A 108.9
C4 C3 H3A 108.9
C3 C4 H4A 109.5
C3 C4 H4B 109.5
H4A C4 H4B 109.5
C3 C4 H4C 109.5
H4A C4 H4C 109.5
H4B C4 H4C 109.5
O4 C5 C3 107.92(19)
O4 C5 C6 105.22(17)
C3 C5 C6 113.26(18)
O4 C5 H5A 110.1
C3 C5 H5A 110.1
C6 C5 H5A 110.1
N1 C6 C7 113.0(2)
N1 C6 C5 110.28(18)
C7 C6 C5 111.43(19)
N1 C6 H6A 107.3
C7 C6 H6A 107.3
C5 C6 H6A 107.3
C6 C7 C8 116.6(2)
C6 C7 H7A 108.1
C8 C7 H7A 108.1
C6 C7 H7B 108.1
C8 C7 H7B 108.1
H7A C7 H7B 107.3
C10 C8 C9 111.0(2)
C10 C8 C7 112.6(2)
C9 C8 C7 108.5(2)
C10 C8 H8A 108.2
C9 C8 H8A 108.2
C7 C8 H8A 108.2
C8 C9 H9A 109.5
C8 C9 H9B 109.5
H9A C9 H9B 109.5
C8 C9 H9C 109.5
H9A C9 H9C 109.5
H9B C9 H9C 109.5
C8 C10 H10A 109.5
C8 C10 H10B 109.5
H10A C10 H10B 109.5
C8 C10 H10C 109.5
H10A C10 H10C 109.5
H10B C10 H10C 109.5
N1 C12 H12A 109.5
N1 C12 H12B 109.5
H12A C12 H12B 109.5
N1 C12 H12C 109.5
H12A C12 H12C 109.5
H12B C12 H12C 109.5
O2 C13 O3 125.2(2)
O2 C13 N1 124.1(2)
O3 C13 N1 110.7(2)
O3 C14 C16 110.8(2)
O3 C14 C15 110.4(2)
C16 C14 C15 111.6(3)
O3 C14 C17 102.1(2)
C16 C14 C17 111.8(3)
C15 C14 C17 109.7(3)
C14 C15 H15A 109.5
C14 C15 H15B 109.5
H15A C15 H15B 109.5
C14 C15 H15C 109.5
H15A C15 H15C 109.5
H15B C15 H15C 109.5
C14 C16 H16A 109.5
C14 C16 H16B 109.5
H16A C16 H16B 109.5
C14 C16 H16C 109.5
H16A C16 H16C 109.5
H16B C16 H16C 109.5
C14 C17 H17A 109.5
C14 C17 H17B 109.5
H17A C17 H17B 109.5
C14 C17 H17C 109.5
H17A C17 H17C 109.5
H17B C17 H17C 109.5
O5 C18 O4 125.2(2)
O5 C18 C19 123.6(2)
O4 C18 C19 111.2(2)
C24 C19 C20 120.1(2)
C24 C19 C18 123.1(2)
C20 C19 C18 116.8(2)
C21 C20 C19 118.7(2)
C21 C20 H20A 120.6
C19 C20 H20A 120.6
C22 C21 C20 123.1(2)
C22 C21 N2 118.7(2)
C20 C21 N2 118.2(2)
C21 C22 C23 116.5(2)
C21 C22 H22A 121.7
C23 C22 H22A 121.7
C24 C23 C22 122.9(2)
C24 C23 N3 118.4(2)
C22 C23 N3 118.7(2)
C23 C24 C19 118.5(2)
C23 C24 H24A 120.7
C19 C24 H24A 120.7

loop_
_geom_bond_atom_site_label_1
_geom_bond_atom_site_label_2
_geom_bond_distance
O1 C2 1.214(3)
O2 C13 1.216(3)
O3 C13 1.341(3)
O3 C14 1.475(3)
O4 C18 1.348(3)
O4 C5 1.462(3)
O5 C18 1.198(3)
O6 N2 1.223(3)
O7 N2 1.229(3)
O8 N3 1.226(3)
O9 N3 1.225(3)
N1 C13 1.367(3)
N1 C12 1.462(3)
N1 C6 1.471(3)
N2 C21 1.472(3)
N3 C23 1.474(3)
C1 C2 1.501(4)
C1 H1A 0.9800
C1 H1B 0.9800
C1 H1C 0.9800
C2 C3 1.527(3)
C3 C5 1.525(3)
C3 C4 1.540(3)
C3 H3A 1.0000
C4 H4A 0.9800
C4 H4B 0.9800
C4 H4C 0.9800
C5 C6 1.539(3)
C5 H5A 1.0000
C6 C7 1.530(4)
C6 H6A 1.0000
C7 C8 1.531(3)
C7 H7A 0.9900
C7 H7B 0.9900
C8 C10 1.515(4)
C8 C9 1.526(4)
C8 H8A 1.0000
C9 H9A 0.9800
C9 H9B 0.9800
C9 H9C 0.9800
C10 H10A 0.9800
C10 H10B 0.9800
C10 H10C 0.9800
C12 H12A 0.9800
C12 H12B 0.9800
C12 H12C 0.9800
C14 C16 1.497(5)
C14 C15 1.509(4)
C14 C17 1.511(4)
C15 H15A 0.9800
C15 H15B 0.9800
C15 H15C 0.9800
C16 H16A 0.9800
C16 H16B 0.9800
C16 H16C 0.9800
C17 H17A 0.9800
C17 H17B 0.9800
C17 H17C 0.9800
C18 C19 1.488(3)
C19 C24 1.390(3)
C19 C20 1.392(3)
C20 C21 1.379(3)
C20 H20A 0.9500
C21 C22 1.378(4)
C22 C23 1.385(3)
C22 H22A 0.9500
C23 C24 1.383(3)
C24 H24A 0.9500

loop_
_geom_torsion_atom_site_label_1
_geom_torsion_atom_site_label_2
_geom_torsion_atom_site_label_3
_geom_torsion_atom_site_label_4
_geom_torsion
O1 C2 C3 C5 -39.0(3)
C1 C2 C3 C5 144.9(2)
O1 C2 C3 C4 84.3(3)
C1 C2 C3 C4 -91.8(3)
C18 O4 C5 C3 -130.8(2)
C18 O4 C5 C6 108.0(2)
C2 C3 C5 O4 160.82(17)
C4 C3 C5 O4 41.5(3)
C2 C3 C5 C6 -83.1(2)
C4 C3 C5 C6 157.5(2)
C13 N1 C6 C7 117.9(2)
C12 N1 C6 C7 -47.2(3)
C13 N1 C6 C5 -116.6(2)
C12 N1 C6 C5 78.2(3)
O4 C5 C6 N1 166.79(19)
C3 C5 C6 N1 49.1(3)
O4 C5 C6 C7 -66.9(2)
C3 C5 C6 C7 175.43(19)
N1 C6 C7 C8 -58.4(3)
C5 C6 C7 C8 176.8(2)
C6 C7 C8 C10 -54.3(3)
C6 C7 C8 C9 -177.5(2)
C14 O3 C13 O2 -1.9(4)
C14 O3 C13 N1 179.5(2)
C12 N1 C13 O2 179.9(2)
C6 N1 C13 O2 15.2(3)
C12 N1 C13 O3 -1.4(3)
C6 N1 C13 O3 -166.1(2)
C13 O3 C14 C16 66.1(3)
C13 O3 C14 C15 -58.0(3)
C13 O3 C14 C17 -174.7(3)
C5 O4 C18 O5 1.3(3)
C5 O4 C18 C19 -179.12(18)
O5 C18 C19 C24 -175.8(2)
O4 C18 C19 C24 4.6(3)
O5 C18 C19 C20 4.1(4)
O4 C18 C19 C20 -175.47(19)
C24 C19 C20 C21 -2.5(3)
C18 C19 C20 C21 177.6(2)
C19 C20 C21 C22 1.2(3)
C19 C20 C21 N2 -178.69(19)
O6 N2 C21 C22 155.5(2)
O7 N2 C21 C22 -24.4(3)
O6 N2 C21 C20 -24.6(3)
O7 N2 C21 C20 155.5(2)
C20 C21 C22 C23 1.5(3)
N2 C21 C22 C23 -178.6(2)
C21 C22 C23 C24 -3.1(3)
C21 C22 C23 N3 176.19(19)
O9 N3 C23 C24 -6.4(3)
O8 N3 C23 C24 173.8(2)
O9 N3 C23 C22 174.3(2)
O8 N3 C23 C22 -5.6(3)
C22 C23 C24 C19 1.9(3)
N3 C23 C24 C19 -177.40(19)
C20 C19 C24 C23 1.0(3)
C18 C19 C24 C23 -179.1(2)
